data_5000019
loop_
_publ_author_name
'Ando, O.'
'Ashida, T.'
'Sasada, Y.'
'Kukudo, M.'

_publ_section_title
;
 The crystal structure of L-valine hydrochloride
;
_journal_issue 1
_journal_name_full 'Acta Crystallographica'
_journal_page_first 172
_journal_page_last 173
_journal_paper_doi 10.1107/S0365110X67002300
_journal_volume 23
_journal_year 1967
_chemical_formula_sum 'C5 H12 Cl N O2'
_space_group_IT_number 4
_symmetry_cell_setting monoclinic
_symmetry_space_group_name_Hall 'P 2yb'
_symmetry_space_group_name_H-M 'P 1 21 1'
_cell_angle_alpha 90
_cell_angle_beta 91.42
_cell_angle_gamma 90
_cell_formula_units_Z 2
_cell_length_a 10.394
_cell_length_b 7.072
_cell_length_c 5.43
_cod_original_sg_symbol_H-M 'P 21'
_cod_original_formula_sum 'C5 H12 Cl1 N1 O2'
_cod_database_code 5000019

loop_
_symmetry_equiv_pos_site_id
_symmetry_equiv_pos_as_xyz
1 x,y,z
2 -x,1/2+y,-z

loop_
_atom_site_label
_atom_site_type_symbol
_atom_site_fract_x
_atom_site_fract_y
_atom_site_fract_z
Cl1 Cl 0.15000 0.25000 0.28430
C1 C 0.40900 -0.27350 -0.42880
C2 C 0.33360 -0.11070 -0.32160
C3 C 0.39670 -0.02910 -0.08680
C4 C 0.19170 -0.17120 -0.28030
C5 C 0.17380 -0.30060 -0.06290
H1 H 0.13300 0.09400 -0.34100
H2 H 0.43400 -0.36900 -0.30500
H3 H 0.48800 -0.22000 -0.44800
H4 H 0.37000 -0.33600 -0.54200
H5 H 0.02700 -0.03600 -0.23400
H6 H 0.12600 0.07300 -0.06400
H7 H 0.20800 -0.54100 0.03500
H8 H 0.16500 -0.26500 -0.41900
H9 H 0.33700 -0.02100 -0.47000
H10 H 0.36500 0.07400 0.01000
H11 H 0.38100 -0.13500 0.03700
H12 H 0.47800 0.01700 -0.11300
N1 N 0.11110 -0.00040 -0.23450
O1 O 0.12190 -0.25370 0.12250
O2 O 0.22360 -0.46820 -0.09730

loop_
_atom_type_symbol
_atom_type_radius_bond
C 0.68
H 0.20
Cl 0.99
N 0.68
O 0.68
